data_7028663
loop_
_publ_author_name
'Hameury, Sophie'
'de Fr\'emont, Pierre'
'R Breuil, Pierre-Alain'
'Olivier-Bourbigou, H\'el\`ene'
'Braunstein, Pierre'

_publ_section_title
;
 Synthesis and characterization of oxygen-functionalised-NHC silver(i)
 complexes and NHC transmetallation to nickel(ii).
;
_journal_issue 12
_journal_name_full 'Dalton transactions (Cambridge, England : 2003)'
_journal_page_first 4700
_journal_page_last 4710
_journal_paper_doi 10.1039/c3dt52773e
_journal_volume 43
_journal_year 2014
_chemical_formula_moiety 'C36 H52 Cl2 N4 Ni O2'
_chemical_formula_sum 'C36 H52 Cl2 N4 Ni O2'
_chemical_formula_weight 702.43
_chemical_name_common (IPrEtOMe)2NiCl2
_space_group_IT_number 29
_symmetry_cell_setting orthorhombic
_symmetry_Int_Tables_number 29
_symmetry_space_group_name_Hall 'P 2c -2ac'
_symmetry_space_group_name_H-M 'P c a 21'
_atom_sites_solution_hydrogens geom
_atom_sites_solution_primary direct
_atom_sites_solution_secondary difmap
_audit_creation_method SHELXL-97
_cell_angle_alpha 90.00
_cell_angle_beta 90.00
_cell_angle_gamma 90.00
_cell_formula_units_Z 4
_cell_length_a 28.655(3)
_cell_length_b 8.0546(8)
_cell_length_c 16.2099(17)
_cell_measurement_reflns_used 19237
_cell_measurement_temperature 293(2)
_cell_measurement_theta_max 25.13
_cell_measurement_theta_min 2.51
_cell_volume 3741.3(7)
_computing_cell_refinement 'Bruker SAINT'
_computing_data_collection 'Bruker APEX2'
_computing_data_reduction 'Bruker SAINT'
_computing_molecular_graphics 'Bruker SHELXTL'
_computing_publication_material 'Bruker SHELXTL'
_computing_structure_refinement 'SHELXL-97 (Sheldrick, 2008)'
_computing_structure_solution 'SHELXS-97 (Sheldrick, 2008)'
_diffrn_ambient_temperature 293(2)
_diffrn_measured_fraction_theta_full 0.998
_diffrn_measured_fraction_theta_max 0.998
_diffrn_measurement_device_type 'Bruker APEX-II CCD'
_diffrn_measurement_method '\f and \w scans'
_diffrn_radiation_monochromator graphite
_diffrn_radiation_probe x-ray
_diffrn_radiation_type MoK\a
_diffrn_radiation_wavelength 0.71073
_diffrn_reflns_av_R_equivalents 0.0277
_diffrn_reflns_av_unetI/netI 0.0176
_diffrn_reflns_limit_h_max 34
_diffrn_reflns_limit_h_min -34
_diffrn_reflns_limit_k_max 9
_diffrn_reflns_limit_k_min -9
_diffrn_reflns_limit_l_max 19
_diffrn_reflns_limit_l_min -19
_diffrn_reflns_number 45690
_diffrn_reflns_theta_full 25.18
_diffrn_reflns_theta_max 25.18
_diffrn_reflns_theta_min 2.51
_diffrn_source 'fine-focus sealed tube'
_diffrn_standards_number 0
_exptl_absorpt_coefficient_mu 0.697
_exptl_absorpt_correction_T_max 0.9529
_exptl_absorpt_correction_T_min 0.7221
_exptl_absorpt_correction_type multi-scan
_exptl_absorpt_process_details
;
[c.f. r.h. blessing, acta cryst. (1995), a51, 33-38]
;
_exptl_crystal_colour Orange
_exptl_crystal_density_diffrn 1.247
_exptl_crystal_density_method 'not measured'
_exptl_crystal_description Plate
_exptl_crystal_F_000 1496
_exptl_crystal_recrystallization_method 'THF - Hexane'
_exptl_crystal_size_max 0.50
_exptl_crystal_size_mid 0.25
_exptl_crystal_size_min 0.07
_refine_diff_density_max 0.572
_refine_diff_density_min -0.161
_refine_diff_density_rms 0.042
_refine_ls_abs_structure_details 'Flack H D (1983), Acta Cryst. A39, 876-881'
_refine_ls_abs_structure_Flack 0.474(12)
_refine_ls_extinction_method none
_refine_ls_goodness_of_fit_ref 1.073
_refine_ls_hydrogen_treatment constr
_refine_ls_matrix_type full
_refine_ls_number_parameters 417
_refine_ls_number_reflns 6715
_refine_ls_number_restraints 1
_refine_ls_restrained_S_all 1.073
_refine_ls_R_factor_all 0.0401
_refine_ls_R_factor_gt 0.0331
_refine_ls_shift/su_max 0.000
_refine_ls_shift/su_mean 0.000
_refine_ls_structure_factor_coef Fsqd
_refine_ls_weighting_details 'calc w=1/[\s^2^(Fo^2^)+(0.0531P)^2^+0.5095P] where P=(Fo^2^+2Fc^2^)/3'
_refine_ls_weighting_scheme calc
_refine_ls_wR_factor_gt 0.0833
_refine_ls_wR_factor_ref 0.0863
_reflns_number_gt 6055
_reflns_number_total 6715
_reflns_threshold_expression >2sigma(I)
_cod_data_source_file c3dt52773e.txt
_cod_data_source_block compound_15
_cod_database_code 7028663

loop_
_symmetry_equiv_pos_as_xyz
'x, y, z'
'-x, -y, z+1/2'
'x+1/2, -y, z'
'-x+1/2, y, z+1/2'

loop_
_atom_site_label
_atom_site_type_symbol
_atom_site_fract_x
_atom_site_fract_y
_atom_site_fract_z
_atom_site_U_iso_or_equiv
_atom_site_adp_type
_atom_site_occupancy
_atom_site_symmetry_multiplicity
_atom_site_calc_flag
_atom_site_refinement_flags
C18 C 0.4081(2) 0.0128(10) -0.0990(3) 0.140(2) Uani 1 1 d .
H18A H 0.3774 0.0101 -0.1230 0.209 Uiso 1 1 calc R
H18B H 0.4290 -0.0520 -0.1322 0.209 Uiso 1 1 calc R
H18C H 0.4189 0.1254 -0.0967 0.209 Uiso 1 1 calc R
C36 C 0.33554(17) 0.5898(8) 0.5280(3) 0.125(2) Uani 1 1 d .
H36A H 0.3221 0.4809 0.5245 0.187 Uiso 1 1 calc R
H36B H 0.3146 0.6622 0.5571 0.187 Uiso 1 1 calc R
H36C H 0.3647 0.5840 0.5570 0.187 Uiso 1 1 calc R
C15A C 0.54058(13) 0.4838(5) 0.1616(3) 0.0858(11) Uani 1 1 d .
H15A H 0.5136 0.5515 0.1715 0.129 Uiso 1 1 calc R
H15B H 0.5462 0.4770 0.1033 0.129 Uiso 1 1 calc R
H15C H 0.5672 0.5323 0.1882 0.129 Uiso 1 1 calc R
C1 C 0.41974(8) 0.1013(3) 0.20884(19) 0.0421(5) Uani 1 1 d .
C2 C 0.45148(11) -0.1439(4) 0.1741(2) 0.0630(8) Uani 1 1 d .
H2 H 0.4556 -0.2460 0.1482 0.076 Uiso 1 1 calc R
C3 C 0.48030(11) -0.0738(3) 0.2286(2) 0.0578(8) Uani 1 1 d .
H3 H 0.5081 -0.1181 0.2485 0.069 Uiso 1 1 calc R
C4 C 0.48008(9) 0.1912(3) 0.30969(17) 0.0443(6) Uani 1 1 d .
C5 C 0.51302(9) 0.3084(3) 0.2836(2) 0.0528(7) Uani 1 1 d .
C6 C 0.53026(11) 0.4174(4) 0.3425(2) 0.0689(9) Uani 1 1 d .
H6 H 0.5515 0.4989 0.3270 0.083 Uiso 1 1 calc R
C7 C 0.51649(12) 0.4066(5) 0.4229(3) 0.0795(11) Uani 1 1 d .
H7 H 0.5282 0.4817 0.4613 0.095 Uiso 1 1 calc R
C8 C 0.48525(12) 0.2856(4) 0.4484(2) 0.0692(9) Uani 1 1 d .
H8 H 0.4770 0.2789 0.5038 0.083 Uiso 1 1 calc R
C9 C 0.46616(9) 0.1743(4) 0.39240(18) 0.0520(6) Uani 1 1 d .
C10 C 0.43499(11) 0.0351(4) 0.4213(2) 0.0627(8) Uani 1 1 d .
H10 H 0.4173 -0.0043 0.3735 0.075 Uiso 1 1 calc R
C11 C 0.46449(15) -0.1102(5) 0.4528(3) 0.0925(12) Uani 1 1 d .
H11A H 0.4846 -0.1485 0.4095 0.139 Uiso 1 1 calc R
H11B H 0.4443 -0.1989 0.4699 0.139 Uiso 1 1 calc R
H11C H 0.4830 -0.0742 0.4988 0.139 Uiso 1 1 calc R
C12 C 0.39983(14) 0.0863(6) 0.4877(3) 0.0855(11) Uani 1 1 d .
H12A H 0.4161 0.1108 0.5380 0.128 Uiso 1 1 calc R
H12B H 0.3782 -0.0029 0.4970 0.128 Uiso 1 1 calc R
H12C H 0.3831 0.1830 0.4697 0.128 Uiso 1 1 calc R
C13 C 0.57743(13) 0.2093(5) 0.1927(2) 0.0845(11) Uani 1 1 d .
H13A H 0.6002 0.2593 0.2284 0.127 Uiso 1 1 calc R
H13B H 0.5890 0.2084 0.1371 0.127 Uiso 1 1 calc R
H13C H 0.5715 0.0974 0.2103 0.127 Uiso 1 1 calc R
C14 C 0.53220(10) 0.3090(4) 0.1962(2) 0.0619(8) Uani 1 1 d .
H14 H 0.5093 0.2536 0.1606 0.074 Uiso 1 1 calc R
C16 C 0.37438(12) -0.0685(5) 0.1107(2) 0.0753(10) Uani 1 1 d .
H16A H 0.3465 -0.0373 0.1410 0.090 Uiso 1 1 calc R
H16B H 0.3724 -0.1866 0.0996 0.090 Uiso 1 1 calc R
C17 C 0.37447(13) 0.0206(6) 0.0315(3) 0.0856(12) Uani 1 1 d .
H17A H 0.3438 0.0159 0.0063 0.103 Uiso 1 1 calc R
H17B H 0.3828 0.1362 0.0399 0.103 Uiso 1 1 calc R
C19 C 0.33097(8) 0.4535(3) 0.21557(19) 0.0426(5) Uani 1 1 d .
C20 C 0.29640(12) 0.6884(4) 0.2590(2) 0.0617(8) Uani 1 1 d .
H20 H 0.2911 0.7857 0.2884 0.074 Uiso 1 1 calc R
C21 C 0.26831(11) 0.6203(3) 0.2041(2) 0.0636(8) Uani 1 1 d .
H21 H 0.2398 0.6626 0.1864 0.076 Uiso 1 1 calc R
C22 C 0.27109(9) 0.3692(3) 0.11298(17) 0.0493(6) Uani 1 1 d .
C23 C 0.28495(11) 0.4002(4) 0.0316(2) 0.0608(8) Uani 1 1 d .
C24 C 0.26701(12) 0.2956(5) -0.0291(2) 0.0739(10) Uani 1 1 d .
H24 H 0.2758 0.3124 -0.0837 0.089 Uiso 1 1 calc R
C25 C 0.23729(13) 0.1705(5) -0.0111(2) 0.0784(10) Uani 1 1 d .
H25 H 0.2266 0.1012 -0.0529 0.094 Uiso 1 1 calc R
C26 C 0.22261(11) 0.1451(5) 0.0698(2) 0.0706(9) Uani 1 1 d .
H26 H 0.2016 0.0602 0.0814 0.085 Uiso 1 1 calc R
C27 C 0.23889(10) 0.2449(3) 0.1333(2) 0.0560(7) Uani 1 1 d .
C28 C 0.31489(12) 0.5473(5) 0.0074(2) 0.0703(9) Uani 1 1 d .
H28 H 0.3318 0.5817 0.0571 0.084 Uiso 1 1 calc R
C29 C 0.35135(17) 0.5101(8) -0.0578(3) 0.1077(15) Uani 1 1 d .
H29A H 0.3715 0.4231 -0.0387 0.162 Uiso 1 1 calc R
H29B H 0.3694 0.6082 -0.0684 0.162 Uiso 1 1 calc R
H29C H 0.3362 0.4755 -0.1078 0.162 Uiso 1 1 calc R
C30 C 0.28425(18) 0.6926(6) -0.0178(4) 0.1148(17) Uani 1 1 d .
H30A H 0.2625 0.6570 -0.0593 0.172 Uiso 1 1 calc R
H30B H 0.3034 0.7801 -0.0395 0.172 Uiso 1 1 calc R
H30C H 0.2675 0.7325 0.0295 0.172 Uiso 1 1 calc R
C31 C 0.21813(10) 0.2259(4) 0.2191(3) 0.0627(7) Uani 1 1 d .
H31 H 0.2387 0.2827 0.2583 0.075 Uiso 1 1 calc R
C32 C 0.21376(14) 0.0450(5) 0.2459(3) 0.0867(12) Uani 1 1 d .
H32A H 0.1903 -0.0090 0.2133 0.130 Uiso 1 1 calc R
H32B H 0.2051 0.0404 0.3031 0.130 Uiso 1 1 calc R
H32C H 0.2431 -0.0102 0.2382 0.130 Uiso 1 1 calc R
C33 C 0.17083(13) 0.3114(5) 0.2211(3) 0.0879(11) Uani 1 1 d .
H33A H 0.1749 0.4283 0.2120 0.132 Uiso 1 1 calc R
H33B H 0.1565 0.2939 0.2739 0.132 Uiso 1 1 calc R
H33C H 0.1513 0.2661 0.1786 0.132 Uiso 1 1 calc R
C34 C 0.37565(11) 0.6177(4) 0.3175(2) 0.0663(9) Uani 1 1 d .
H34A H 0.4031 0.5714 0.2913 0.080 Uiso 1 1 calc R
H34B H 0.3803 0.7366 0.3222 0.080 Uiso 1 1 calc R
C35 C 0.37157(13) 0.5484(5) 0.3996(2) 0.0727(9) Uani 1 1 d .
H35A H 0.3579 0.4383 0.3967 0.087 Uiso 1 1 calc R
H35B H 0.4022 0.5391 0.4246 0.087 Uiso 1 1 calc R
N1 N 0.41510(8) -0.0383(3) 0.16339(15) 0.0523(6) Uani 1 1 d .
N2 N 0.46077(7) 0.0784(3) 0.24965(13) 0.0428(5) Uani 1 1 d .
N3 N 0.33515(8) 0.5871(3) 0.26442(14) 0.0485(5) Uani 1 1 d .
N4 N 0.28911(8) 0.4737(3) 0.17746(13) 0.0462(5) Uani 1 1 d .
O1 O 0.40632(11) -0.0548(5) -0.01731(19) 0.1087(10) Uani 1 1 d .
O2 O 0.34322(10) 0.6525(4) 0.44731(16) 0.0882(8) Uani 1 1 d .
Cl2 Cl 0.41874(2) 0.42363(9) 0.12727(5) 0.05825(18) Uani 1 1 d .
Cl3 Cl 0.33268(2) 0.13262(9) 0.29597(5) 0.05826(18) Uani 1 1 d .
Ni1 Ni 0.375652(10) 0.27775(3) 0.21139(3) 0.04126(9) Uani 1 1 d .

loop_
_atom_site_aniso_label
_atom_site_aniso_U_11
_atom_site_aniso_U_22
_atom_site_aniso_U_33
_atom_site_aniso_U_23
_atom_site_aniso_U_13
_atom_site_aniso_U_12
C18 0.139(5) 0.191(6) 0.089(3) 0.014(4) 0.029(3) 0.049(4)
C36 0.099(3) 0.215(6) 0.061(2) 0.014(3) -0.001(2) -0.053(4)
C15A 0.0602(19) 0.090(2) 0.107(3) 0.036(2) 0.005(2) -0.0091(18)
C1 0.0424(12) 0.0443(11) 0.0397(12) -0.0056(13) 0.0014(13) -0.0079(9)
C2 0.075(2) 0.0424(14) 0.071(2) -0.0124(14) 0.0099(17) 0.0044(14)
C3 0.0605(17) 0.0471(14) 0.066(2) -0.0091(14) -0.0018(15) 0.0098(12)
C4 0.0403(13) 0.0456(13) 0.0470(16) -0.0059(11) -0.0053(11) 0.0033(10)
C5 0.0419(14) 0.0528(15) 0.0637(18) -0.0005(14) -0.0088(14) 0.0010(11)
C6 0.0561(17) 0.0689(19) 0.082(2) -0.0123(17) -0.0110(17) -0.0157(15)
C7 0.070(2) 0.081(2) 0.088(3) -0.030(2) -0.021(2) -0.0075(18)
C8 0.063(2) 0.088(2) 0.056(2) -0.0198(17) -0.0080(16) 0.0070(18)
C9 0.0428(14) 0.0652(17) 0.0480(16) -0.0047(13) -0.0046(12) 0.0058(12)
C10 0.0615(18) 0.0729(19) 0.0538(18) 0.0066(15) 0.0036(15) -0.0018(15)
C11 0.090(3) 0.076(2) 0.111(3) 0.015(2) 0.016(3) 0.006(2)
C12 0.076(2) 0.107(3) 0.073(2) 0.014(2) 0.025(2) 0.016(2)
C13 0.080(2) 0.099(3) 0.074(3) 0.001(2) 0.0158(19) 0.0117(19)
C14 0.0499(15) 0.0670(17) 0.069(2) 0.0137(15) -0.0034(15) -0.0083(13)
C16 0.079(2) 0.083(2) 0.064(2) -0.0280(19) -0.0151(17) -0.0185(17)
C17 0.079(2) 0.096(3) 0.081(3) -0.024(2) -0.015(2) 0.009(2)
C19 0.0419(12) 0.0465(12) 0.0395(13) 0.0005(13) -0.0026(14) -0.0034(9)
C20 0.072(2) 0.0471(15) 0.066(2) -0.0166(13) -0.0096(16) 0.0107(14)
C21 0.0665(17) 0.0565(15) 0.068(2) -0.0107(17) -0.0161(17) 0.0186(13)
C22 0.0418(13) 0.0560(15) 0.0500(16) -0.0129(12) -0.0130(12) 0.0071(11)
C23 0.0518(16) 0.0745(19) 0.0561(18) -0.0128(15) -0.0116(14) 0.0072(14)
C24 0.061(2) 0.103(3) 0.057(2) -0.0251(19) -0.0100(16) -0.0021(18)
C25 0.076(2) 0.089(2) 0.071(2) -0.035(2) -0.0217(18) 0.002(2)
C26 0.0549(18) 0.075(2) 0.082(2) -0.0195(18) -0.0150(17) -0.0039(15)
C27 0.0454(15) 0.0569(15) 0.066(2) -0.0110(14) -0.0158(14) 0.0079(12)
C28 0.0616(19) 0.092(2) 0.057(2) -0.0050(17) -0.0108(16) -0.0112(18)
C29 0.095(3) 0.160(5) 0.068(3) 0.000(3) 0.010(2) -0.018(3)
C30 0.111(4) 0.099(3) 0.135(4) 0.026(3) -0.026(3) -0.017(3)
C31 0.0535(15) 0.0662(16) 0.068(2) -0.0048(17) -0.0117(18) -0.0012(12)
C32 0.070(2) 0.082(2) 0.108(3) 0.019(2) -0.008(2) -0.0085(19)
C33 0.076(2) 0.103(3) 0.085(3) -0.002(3) 0.016(2) 0.0207(19)
C34 0.0655(19) 0.077(2) 0.056(2) -0.0236(16) -0.0089(14) -0.0155(16)
C35 0.084(2) 0.0629(19) 0.071(2) -0.0045(17) -0.0238(19) -0.0064(17)
N1 0.0573(14) 0.0494(12) 0.0502(14) -0.0098(11) -0.0005(11) -0.0104(11)
N2 0.0404(11) 0.0404(10) 0.0475(12) -0.0044(9) -0.0005(9) 0.0027(9)
N3 0.0517(13) 0.0481(12) 0.0455(13) -0.0076(10) -0.0066(10) -0.0049(10)
N4 0.0464(12) 0.0464(11) 0.0458(12) -0.0073(9) -0.0101(10) 0.0052(10)
O1 0.104(2) 0.136(3) 0.086(2) -0.003(2) 0.0182(18) 0.033(2)
O2 0.100(2) 0.1009(19) 0.0638(15) -0.0051(14) 0.0060(14) -0.0048(16)
Cl2 0.0532(4) 0.0588(4) 0.0627(4) 0.0065(3) 0.0051(3) -0.0063(3)
Cl3 0.0517(4) 0.0631(4) 0.0600(4) 0.0094(3) 0.0046(3) -0.0035(3)
Ni1 0.03883(14) 0.04455(14) 0.04041(15) -0.00336(17) -0.00453(14) -0.00238(12)

loop_
_atom_type_symbol
_atom_type_description
_atom_type_scat_dispersion_real
_atom_type_scat_dispersion_imag
_atom_type_scat_source
C C 0.0033 0.0016 'International Tables Vol C Tables 4.2.6.8 and 6.1.1.4'
H H 0.0000 0.0000 'International Tables Vol C Tables 4.2.6.8 and 6.1.1.4'
N N 0.0061 0.0033 'International Tables Vol C Tables 4.2.6.8 and 6.1.1.4'
O O 0.0106 0.0060 'International Tables Vol C Tables 4.2.6.8 and 6.1.1.4'
Cl Cl 0.1484 0.1585 'International Tables Vol C Tables 4.2.6.8 and 6.1.1.4'
Ni Ni 0.3393 1.1124 'International Tables Vol C Tables 4.2.6.8 and 6.1.1.4'

loop_
_geom_angle_atom_site_label_1
_geom_angle_atom_site_label_2
_geom_angle_atom_site_label_3
_geom_angle
O1 C18 H18A 109.5
O1 C18 H18B 109.5
H18A C18 H18B 109.5
O1 C18 H18C 109.5
H18A C18 H18C 109.5
H18B C18 H18C 109.5
O2 C36 H36A 109.5
O2 C36 H36B 109.5
H36A C36 H36B 109.5
O2 C36 H36C 109.5
H36A C36 H36C 109.5
H36B C36 H36C 109.5
C14 C15A H15A 109.5
C14 C15A H15B 109.5
H15A C15A H15B 109.5
C14 C15A H15C 109.5
H15A C15A H15C 109.5
H15B C15A H15C 109.5
N1 C1 N2 103.7(2)
N1 C1 Ni1 124.64(19)
N2 C1 Ni1 131.65(18)
C3 C2 N1 107.1(2)
C3 C2 H2 126.4
N1 C2 H2 126.4
C2 C3 N2 106.7(3)
C2 C3 H3 126.7
N2 C3 H3 126.7
C5 C4 C9 123.0(3)
C5 C4 N2 118.7(2)
C9 C4 N2 118.3(2)
C6 C5 C4 117.3(3)
C6 C5 C14 120.7(3)
C4 C5 C14 121.8(3)
C7 C6 C5 120.9(3)
C7 C6 H6 119.5
C5 C6 H6 119.5
C6 C7 C8 121.1(3)
C6 C7 H7 119.5
C8 C7 H7 119.5
C7 C8 C9 120.9(3)
C7 C8 H8 119.5
C9 C8 H8 119.5
C8 C9 C4 116.7(3)
C8 C9 C10 120.7(3)
C4 C9 C10 122.4(3)
C9 C10 C12 114.1(3)
C9 C10 C11 110.2(3)
C12 C10 C11 109.5(3)
C9 C10 H10 107.6
C12 C10 H10 107.6
C11 C10 H10 107.6
C10 C11 H11A 109.5
C10 C11 H11B 109.5
H11A C11 H11B 109.5
C10 C11 H11C 109.5
H11A C11 H11C 109.5
H11B C11 H11C 109.5
C10 C12 H12A 109.5
C10 C12 H12B 109.5
H12A C12 H12B 109.5
C10 C12 H12C 109.5
H12A C12 H12C 109.5
H12B C12 H12C 109.5
C14 C13 H13A 109.5
C14 C13 H13B 109.5
H13A C13 H13B 109.5
C14 C13 H13C 109.5
H13A C13 H13C 109.5
H13B C13 H13C 109.5
C5 C14 C13 109.9(3)
C5 C14 C15A 113.6(3)
C13 C14 C15A 109.6(3)
C5 C14 H14 107.8
C13 C14 H14 107.8
C15A C14 H14 107.8
N1 C16 C17 115.2(3)
N1 C16 H16A 108.5
C17 C16 H16A 108.5
N1 C16 H16B 108.5
C17 C16 H16B 108.5
H16A C16 H16B 107.5
O1 C17 C16 107.0(4)
O1 C17 H17A 110.3
C16 C17 H17A 110.3
O1 C17 H17B 110.3
C16 C17 H17B 110.3
H17A C17 H17B 108.6
N3 C19 N4 104.6(2)
N3 C19 Ni1 123.76(19)
N4 C19 Ni1 131.61(19)
C21 C20 N3 106.7(2)
C21 C20 H20 126.6
N3 C20 H20 126.6
C20 C21 N4 107.5(3)
C20 C21 H21 126.2
N4 C21 H21 126.2
C27 C22 C23 122.4(3)
C27 C22 N4 118.9(3)
C23 C22 N4 118.6(3)
C24 C23 C22 116.9(3)
C24 C23 C28 120.0(3)
C22 C23 C28 123.0(3)
C25 C24 C23 122.1(4)
C25 C24 H24 118.9
C23 C24 H24 118.9
C24 C25 C26 120.2(3)
C24 C25 H25 119.9
C26 C25 H25 119.9
C27 C26 C25 120.8(3)
C27 C26 H26 119.6
C25 C26 H26 119.6
C26 C27 C22 117.5(3)
C26 C27 C31 119.3(3)
C22 C27 C31 123.0(3)
C23 C28 C29 114.6(4)
C23 C28 C30 110.2(3)
C29 C28 C30 111.3(4)
C23 C28 H28 106.8
C29 C28 H28 106.8
C30 C28 H28 106.8
C28 C29 H29A 109.5
C28 C29 H29B 109.5
H29A C29 H29B 109.5
C28 C29 H29C 109.5
H29A C29 H29C 109.5
H29B C29 H29C 109.5
C28 C30 H30A 109.5
C28 C30 H30B 109.5
H30A C30 H30B 109.5
C28 C30 H30C 109.5
H30A C30 H30C 109.5
H30B C30 H30C 109.5
C27 C31 C33 108.8(3)
C27 C31 C32 112.9(3)
C33 C31 C32 110.7(3)
C27 C31 H31 108.1
C33 C31 H31 108.1
C32 C31 H31 108.1
C31 C32 H32A 109.5
C31 C32 H32B 109.5
H32A C32 H32B 109.5
C31 C32 H32C 109.5
H32A C32 H32C 109.5
H32B C32 H32C 109.5
C31 C33 H33A 109.5
C31 C33 H33B 109.5
H33A C33 H33B 109.5
C31 C33 H33C 109.5
H33A C33 H33C 109.5
H33B C33 H33C 109.5
C35 C34 N3 114.3(3)
C35 C34 H34A 108.7
N3 C34 H34A 108.7
C35 C34 H34B 108.7
N3 C34 H34B 108.7
H34A C34 H34B 107.6
O2 C35 C34 108.8(3)
O2 C35 H35A 109.9
C34 C35 H35A 109.9
O2 C35 H35B 109.9
C34 C35 H35B 109.9
H35A C35 H35B 108.3
C1 N1 C2 112.1(2)
C1 N1 C16 122.3(3)
C2 N1 C16 125.6(3)
C1 N2 C3 110.4(2)
C1 N2 C4 125.0(2)
C3 N2 C4 124.5(2)
C19 N3 C20 111.4(2)
C19 N3 C34 123.5(2)
C20 N3 C34 125.1(2)
C19 N4 C21 109.8(2)
C19 N4 C22 125.3(2)
C21 N4 C22 124.6(2)
C17 O1 C18 113.2(4)
C35 O2 C36 112.7(4)
C1 Ni1 C19 179.08(15)
C1 Ni1 Cl3 89.33(8)
C19 Ni1 Cl3 89.81(8)
C1 Ni1 Cl2 90.73(8)
C19 Ni1 Cl2 90.13(8)
Cl3 Ni1 Cl2 179.73(4)

loop_
_geom_bond_atom_site_label_1
_geom_bond_atom_site_label_2
_geom_bond_distance
C18 O1 1.433(6)
C18 H18A 0.9600
C18 H18B 0.9600
C18 H18C 0.9600
C36 O2 1.419(5)
C36 H36A 0.9600
C36 H36B 0.9600
C36 H36C 0.9600
C15A C14 1.535(5)
C15A H15A 0.9600
C15A H15B 0.9600
C15A H15C 0.9600
C1 N1 1.351(3)
C1 N2 1.362(3)
C1 Ni1 1.902(2)
C2 C3 1.335(4)
C2 N1 1.357(4)
C2 H2 0.9300
C3 N2 1.390(3)
C3 H3 0.9300
C4 C5 1.400(4)
C4 C9 1.405(4)
C4 N2 1.442(3)
C5 C6 1.388(4)
C5 C14 1.520(5)
C6 C7 1.364(5)
C6 H6 0.9300
C7 C8 1.387(5)
C7 H7 0.9300
C8 C9 1.388(4)
C8 H8 0.9300
C9 C10 1.508(4)
C10 C12 1.531(5)
C10 C11 1.531(5)
C10 H10 0.9800
C11 H11A 0.9600
C11 H11B 0.9600
C11 H11C 0.9600
C12 H12A 0.9600
C12 H12B 0.9600
C12 H12C 0.9600
C13 C14 1.526(5)
C13 H13A 0.9600
C13 H13B 0.9600
C13 H13C 0.9600
C14 H14 0.9800
C16 N1 1.466(4)
C16 C17 1.470(6)
C16 H16A 0.9700
C16 H16B 0.9700
C17 O1 1.352(5)
C17 H17A 0.9700
C17 H17B 0.9700
C19 N3 1.341(3)
C19 N4 1.359(3)
C19 Ni1 1.910(2)
C20 C21 1.320(4)
C20 N3 1.380(4)
C20 H20 0.9300
C21 N4 1.391(4)
C21 H21 0.9300
C22 C27 1.401(4)
C22 C23 1.401(4)
C22 N4 1.438(3)
C23 C24 1.394(5)
C23 C28 1.514(5)
C24 C25 1.350(5)
C24 H24 0.9300
C25 C26 1.392(6)
C25 H25 0.9300
C26 C27 1.387(5)
C26 H26 0.9300
C27 C31 1.521(6)
C28 C29 1.516(5)
C28 C30 1.519(6)
C28 H28 0.9800
C29 H29A 0.9600
C29 H29B 0.9600
C29 H29C 0.9600
C30 H30A 0.9600
C30 H30B 0.9600
C30 H30C 0.9600
C31 C33 1.521(4)
C31 C32 1.525(5)
C31 H31 0.9800
C32 H32A 0.9600
C32 H32B 0.9600
C32 H32C 0.9600
C33 H33A 0.9600
C33 H33B 0.9600
C33 H33C 0.9600
C34 C35 1.448(5)
C34 N3 1.466(4)
C34 H34A 0.9700
C34 H34B 0.9700
C35 O2 1.401(5)
C35 H35A 0.9700
C35 H35B 0.9700
Cl2 Ni1 2.1828(8)
Cl3 Ni1 2.1822(8)

loop_
_geom_torsion_atom_site_label_1
_geom_torsion_atom_site_label_2
_geom_torsion_atom_site_label_3
_geom_torsion_atom_site_label_4
_geom_torsion
N1 C2 C3 N2 -0.9(3)
C9 C4 C5 C6 -3.6(4)
N2 C4 C5 C6 178.7(3)
C9 C4 C5 C14 171.7(3)
N2 C4 C5 C14 -5.9(4)
C4 C5 C6 C7 1.9(5)
C14 C5 C6 C7 -173.5(3)
C5 C6 C7 C8 0.7(6)
C6 C7 C8 C9 -1.6(6)
C7 C8 C9 C4 0.0(5)
C7 C8 C9 C10 175.5(3)
C5 C4 C9 C8 2.7(4)
N2 C4 C9 C8 -179.6(3)
C5 C4 C9 C10 -172.7(3)
N2 C4 C9 C10 4.9(4)
C8 C9 C10 C12 42.1(4)
C4 C9 C10 C12 -142.7(3)
C8 C9 C10 C11 -81.6(4)
C4 C9 C10 C11 93.6(4)
C6 C5 C14 C13 81.6(4)
C4 C5 C14 C13 -93.6(3)
C6 C5 C14 C15A -41.6(4)
C4 C5 C14 C15A 143.2(3)
N1 C16 C17 O1 73.4(4)
N3 C20 C21 N4 1.9(4)
C27 C22 C23 C24 -3.2(4)
N4 C22 C23 C24 179.5(3)
C27 C22 C23 C28 172.1(3)
N4 C22 C23 C28 -5.2(4)
C22 C23 C24 C25 0.6(5)
C28 C23 C24 C25 -174.9(3)
C23 C24 C25 C26 1.7(6)
C24 C25 C26 C27 -1.3(6)
C25 C26 C27 C22 -1.2(5)
C25 C26 C27 C31 173.3(3)
C23 C22 C27 C26 3.5(4)
N4 C22 C27 C26 -179.3(3)
C23 C22 C27 C31 -170.8(3)
N4 C22 C27 C31 6.5(4)
C24 C23 C28 C29 -44.1(4)
C22 C23 C28 C29 140.8(3)
C24 C23 C28 C30 82.3(4)
C22 C23 C28 C30 -92.9(4)
C26 C27 C31 C33 -77.5(4)
C22 C27 C31 C33 96.7(3)
C26 C27 C31 C32 45.8(4)
C22 C27 C31 C32 -140.0(3)
N3 C34 C35 O2 -78.8(3)
N2 C1 N1 C2 -0.6(3)
Ni1 C1 N1 C2 -179.3(2)
N2 C1 N1 C16 178.3(3)
Ni1 C1 N1 C16 -0.4(4)
C3 C2 N1 C1 1.0(4)
C3 C2 N1 C16 -177.9(3)
C17 C16 N1 C1 78.1(4)
C17 C16 N1 C2 -103.2(4)
N1 C1 N2 C3 0.0(3)
Ni1 C1 N2 C3 178.6(2)
N1 C1 N2 C4 -176.8(2)
Ni1 C1 N2 C4 1.8(4)
C2 C3 N2 C1 0.6(3)
C2 C3 N2 C4 177.4(3)
C5 C4 N2 C1 -95.5(3)
C9 C4 N2 C1 86.8(3)
C5 C4 N2 C3 88.2(3)
C9 C4 N2 C3 -89.6(3)
N4 C19 N3 C20 1.3(3)
Ni1 C19 N3 C20 -175.9(2)
N4 C19 N3 C34 -179.8(3)
Ni1 C19 N3 C34 3.0(4)
C21 C20 N3 C19 -2.1(4)
C21 C20 N3 C34 179.0(3)
C35 C34 N3 C19 -89.9(4)
C35 C34 N3 C20 88.9(4)
N3 C19 N4 C21 -0.1(3)
Ni1 C19 N4 C21 176.8(2)
N3 C19 N4 C22 173.8(2)
Ni1 C19 N4 C22 -9.3(4)
C20 C21 N4 C19 -1.2(4)
C20 C21 N4 C22 -175.1(3)
C27 C22 N4 C19 98.8(3)
C23 C22 N4 C19 -83.8(4)
C27 C22 N4 C21 -88.1(4)
C23 C22 N4 C21 89.2(3)
C16 C17 O1 C18 176.2(4)
C34 C35 O2 C36 177.3(3)
N1 C1 Ni1 C19 99(8)
N2 C1 Ni1 C19 -79(8)
N1 C1 Ni1 Cl3 79.3(2)
N2 C1 Ni1 Cl3 -99.0(3)
N1 C1 Ni1 Cl2 -100.9(2)
N2 C1 Ni1 Cl2 80.7(3)
N3 C19 Ni1 C1 78(8)
N4 C19 Ni1 C1 -98(8)
N3 C19 Ni1 Cl3 97.7(2)
N4 C19 Ni1 Cl3 -78.7(3)
N3 C19 Ni1 Cl2 -82.1(2)
N4 C19 Ni1 Cl2 101.5(3)
